data_1554027
loop_
_publ_author_name
'Bu\<cinsk\'y, Luk\'a\<s'
'Jayatilaka, Dylan'
'Grabowsky, Simon'

_publ_section_title
;
 Importance of Relativistic Effects and Electron Correlation in Structure
 Factors and Electron Density of Diphenyl Mercury and Triphenyl Bismuth.
;
_journal_issue 33
_journal_name_full 'The journal of physical chemistry. A'
_journal_page_first 6650
_journal_page_last 6669
_journal_paper_doi 10.1021/acs.jpca.6b05769
_journal_volume 120
_journal_year 2016
_chemical_formula_moiety 'C18 H15 Bi'
_chemical_formula_sum 'C18 H15 Bi'
_chemical_formula_weight 440.28
_chemical_name_common 'triphenyl bismuth'
_space_group_IT_number 15
_space_group_name_Hall '-I 2ya'
_space_group_name_H-M_alt 'I 1 2/a 1'
_symmetry_cell_setting monoclinic
_symmetry_space_group_name_Hall '-I 2ya'
_symmetry_space_group_name_H-M 'I 1 2/a 1'
_atom_sites_solution_hydrogens geom
_atom_sites_solution_primary direct
_atom_sites_solution_secondary difmap
_cell_angle_alpha 90.00
_cell_angle_beta 109.720(3)
_cell_angle_gamma 90.00
_cell_formula_units_Z 8
_cell_length_a 26.5617(7)
_cell_length_b 5.70760(10)
_cell_length_c 20.2096(6)
_cell_measurement_reflns_used 10344
_cell_measurement_temperature 104(8)
_cell_measurement_theta_max 37.3470
_cell_measurement_theta_min 3.8450
_cell_volume 2884.16(14)
_computing_cell_refinement
;
CrysAlisPro, Agilent Technologies,
Version 1.171.37.31 (release 14-01-2014 CrysAlis171 .NET)
(compiled Jan 14 2014,18:38:05)
;
_computing_data_collection
;
CrysAlisPro, Agilent Technologies,
Version 1.171.37.31 (release 14-01-2014 CrysAlis171 .NET)
(compiled Jan 14 2014,18:38:05)
;
_computing_data_reduction
;
CrysAlisPro, Agilent Technologies,
Version 1.171.37.31 (release 14-01-2014 CrysAlis171 .NET)
(compiled Jan 14 2014,18:38:05)
;
_computing_structure_refinement 'SHELXL-97 (Sheldrick, 1997)'
_computing_structure_solution 'SHELXS-97 (Sheldrick, 1990)'
_diffrn_ambient_environment N~2~
_diffrn_ambient_temperature 104(2)
_diffrn_detector 'CCD plate'
_diffrn_detector_area_resol_mean 10.4738
_diffrn_detector_type Ruby
_diffrn_measured_fraction_theta_full 0.999
_diffrn_measured_fraction_theta_max 0.999
_diffrn_measurement_device 'four-circle diffractometer'
_diffrn_measurement_device_type 'Xcalibur, Ruby, Gemini ultra'
_diffrn_measurement_method '\w scans'
_diffrn_radiation_monochromator graphite
_diffrn_radiation_probe x-ray
_diffrn_radiation_type 'Mo K\a'
_diffrn_radiation_wavelength 0.71073
_diffrn_reflns_av_R_equivalents 0.0382
_diffrn_reflns_av_sigmaI/netI 0.0547
_diffrn_reflns_limit_h_max 44
_diffrn_reflns_limit_h_min -44
_diffrn_reflns_limit_k_max 9
_diffrn_reflns_limit_k_min -9
_diffrn_reflns_limit_l_max 33
_diffrn_reflns_limit_l_min -33
_diffrn_reflns_number 27797
_diffrn_reflns_theta_full 36.31
_diffrn_reflns_theta_max 36.31
_diffrn_reflns_theta_min 3.5711
_diffrn_source 'Enhance (Mo) X-ray Source'
_exptl_absorpt_coefficient_mu 12.209
_exptl_absorpt_correction_T_max 1.00000
_exptl_absorpt_correction_T_min 0.41508
_exptl_absorpt_correction_type multi-scan
_exptl_absorpt_process_details
;
CrysAlisPro, Agilent Technologies,
Version 1.171.37.31 (release 14-01-2014 CrysAlis171 .NET)
(compiled Jan 14 2014,18:38:05)
Empirical absorption correction using spherical harmonics,
 implemented in SCALE3 ABSPACK scaling algorithm.
;
_exptl_crystal_colour colourless
_exptl_crystal_density_diffrn 2.028
_exptl_crystal_density_method 'not measured'
_exptl_crystal_description block
_exptl_crystal_F_000 1648
_exptl_crystal_size_max 0.4
_exptl_crystal_size_mid 0.3
_exptl_crystal_size_min 0.3
_refine_diff_density_max 1.409
_refine_diff_density_min -3.185
_refine_diff_density_rms 0.204
_refine_ls_extinction_method none
_refine_ls_goodness_of_fit_ref 1.066
_refine_ls_hydrogen_treatment refU
_refine_ls_matrix_type full
_refine_ls_number_parameters 172
_refine_ls_number_reflns 6978
_refine_ls_number_restraints 0
_refine_ls_restrained_S_all 1.066
_refine_ls_R_factor_all 0.0383
_refine_ls_R_factor_gt 0.0295
_refine_ls_shift/su_max 0.004
_refine_ls_shift/su_mean 0.000
_refine_ls_structure_factor_coef Fsqd
_refine_ls_weighting_details 'calc w=1/[\s^2^(Fo^2^)+(0.0168P)^2^+8.1290P] where P=(Fo^2^+2Fc^2^)/3'
_refine_ls_weighting_scheme calc
_refine_ls_wR_factor_gt 0.0598
_refine_ls_wR_factor_ref 0.0630
_reflns_number_gt 5822
_reflns_number_total 6978
_reflns_threshold_expression >2sigma(I)
_cod_data_source_file BiPh3_MEA.cif
_cod_data_source_block tpbiMEA
_cod_original_cell_volume 2884.16(13)
_cod_database_code 1554027

loop_
_symmetry_equiv_pos_as_xyz
'x, y, z'
'-x+1/2, y, -z'
'x+1/2, y+1/2, z+1/2'
'-x+1, y+1/2, -z+1/2'
'-x, -y, -z'
'x-1/2, -y, z'
'-x+1/2, -y+1/2, -z+1/2'
'x, -y+1/2, z+1/2'

loop_
_atom_site_label
_atom_site_type_symbol
_atom_site_fract_x
_atom_site_fract_y
_atom_site_fract_z
_atom_site_U_iso_or_equiv
_atom_site_adp_type
_atom_site_occupancy
_atom_site_symmetry_multiplicity
_atom_site_calc_flag
_atom_site_refinement_flags
Bi1 Bi 0.364184(4) 0.011285(14) 0.335791(5) 0.01023(3) Uani 1 1 d .
C11 C 0.33299(10) 0.2253(4) 0.23602(14) 0.0114(4) Uani 1 1 d .
C12 C 0.30516(11) 0.4351(4) 0.23212(14) 0.0130(4) Uani 1 1 d .
H12 H 0.2986 0.4927 0.2726 0.016 Uiso 1 1 calc R
C13 C 0.28686(11) 0.5614(5) 0.16914(15) 0.0142(5) Uani 1 1 d .
H13 H 0.2683 0.7051 0.1671 0.017 Uiso 1 1 calc R
C14 C 0.29580(11) 0.4765(5) 0.10957(15) 0.0153(5) Uani 1 1 d .
H14 H 0.2834 0.5616 0.0667 0.018 Uiso 1 1 calc R
C15 C 0.32301(11) 0.2666(5) 0.11308(15) 0.0156(5) Uani 1 1 d .
H15 H 0.3290 0.2075 0.0724 0.019 Uiso 1 1 calc R
C16 C 0.34136(11) 0.1434(4) 0.17560(15) 0.0137(5) Uani 1 1 d .
H16 H 0.3600 0.0003 0.1774 0.016 Uiso 1 1 calc R
C21 C 0.44946(10) 0.0560(4) 0.34080(13) 0.0099(4) Uani 1 1 d .
C22 C 0.46566(10) 0.2525(4) 0.31217(14) 0.0114(4) Uani 1 1 d .
H22 H 0.4409 0.3747 0.2924 0.014 Uiso 1 1 calc R
C23 C 0.51802(11) 0.2704(4) 0.31244(14) 0.0122(4) Uani 1 1 d .
H23 H 0.5287 0.4048 0.2928 0.015 Uiso 1 1 calc R
C24 C 0.55462(11) 0.0935(4) 0.34116(14) 0.0132(4) Uani 1 1 d .
H24 H 0.5902 0.1051 0.3406 0.016 Uiso 1 1 calc R
C25 C 0.53883(11) -0.1025(4) 0.37092(15) 0.0141(5) Uani 1 1 d .
H25 H 0.5639 -0.2233 0.3913 0.017 Uiso 1 1 calc R
C26 C 0.48656(11) -0.1206(4) 0.37064(15) 0.0132(4) Uani 1 1 d .
H26 H 0.4760 -0.2540 0.3909 0.016 Uiso 1 1 calc R
C31 C 0.36639(10) 0.3170(4) 0.40733(14) 0.0109(4) Uani 1 1 d .
C32 C 0.31854(11) 0.4003(5) 0.41210(14) 0.0127(4) Uani 1 1 d .
H32 H 0.2858 0.3295 0.3847 0.015 Uiso 1 1 calc R
C33 C 0.31808(11) 0.5859(5) 0.45644(15) 0.0149(5) Uani 1 1 d .
H33 H 0.2851 0.6413 0.4590 0.018 Uiso 1 1 calc R
C34 C 0.36539(11) 0.6903(5) 0.49682(14) 0.0154(5) Uani 1 1 d .
H34 H 0.3649 0.8187 0.5265 0.018 Uiso 1 1 calc R
C35 C 0.41361(12) 0.6065(5) 0.49370(15) 0.0160(5) Uani 1 1 d .
H35 H 0.4463 0.6752 0.5221 0.019 Uiso 1 1 calc R
C36 C 0.41400(11) 0.4216(5) 0.44892(15) 0.0137(5) Uani 1 1 d .
H36 H 0.4471 0.3661 0.4467 0.016 Uiso 1 1 calc R

loop_
_atom_site_aniso_label
_atom_site_aniso_U_11
_atom_site_aniso_U_22
_atom_site_aniso_U_33
_atom_site_aniso_U_23
_atom_site_aniso_U_13
_atom_site_aniso_U_12
Bi1 0.01034(4) 0.00919(4) 0.01266(4) 0.00045(3) 0.00584(3) -0.00119(3)
C11 0.0102(11) 0.0120(9) 0.0118(11) -0.0026(8) 0.0033(9) -0.0032(8)
C12 0.0126(11) 0.0148(10) 0.0119(11) -0.0022(8) 0.0047(9) -0.0003(8)
C13 0.0137(12) 0.0143(10) 0.0148(12) 0.0007(8) 0.0049(10) 0.0009(8)
C14 0.0123(11) 0.0204(11) 0.0135(11) 0.0026(9) 0.0045(9) -0.0024(9)
C15 0.0134(12) 0.0238(12) 0.0124(11) -0.0038(9) 0.0078(10) -0.0024(9)
C16 0.0114(11) 0.0152(10) 0.0155(12) -0.0024(9) 0.0057(10) -0.0006(8)
C21 0.0107(10) 0.0112(9) 0.0103(10) 0.0002(7) 0.0068(9) -0.0002(8)
C22 0.0124(11) 0.0102(9) 0.0125(11) 0.0018(8) 0.0054(9) 0.0015(8)
C23 0.0130(11) 0.0132(10) 0.0108(11) 0.0002(8) 0.0048(9) -0.0013(8)
C24 0.0122(11) 0.0159(10) 0.0126(11) -0.0004(8) 0.0057(9) -0.0015(8)
C25 0.0140(12) 0.0123(10) 0.0163(12) 0.0019(8) 0.0052(10) 0.0037(8)
C26 0.0146(12) 0.0115(9) 0.0150(12) 0.0028(8) 0.0072(10) 0.0015(8)
C31 0.0091(10) 0.0136(9) 0.0113(11) 0.0008(8) 0.0052(9) -0.0002(8)
C32 0.0117(11) 0.0167(10) 0.0109(11) 0.0020(8) 0.0055(9) 0.0003(8)
C33 0.0122(11) 0.0205(11) 0.0132(12) 0.0014(9) 0.0057(10) 0.0035(9)
C34 0.0156(12) 0.0206(11) 0.0102(11) -0.0025(9) 0.0045(10) 0.0028(9)
C35 0.0147(12) 0.0201(11) 0.0123(12) -0.0033(9) 0.0032(10) -0.0020(9)
C36 0.0106(11) 0.0171(10) 0.0125(11) -0.0006(8) 0.0026(9) -0.0002(8)

loop_
_geom_angle_atom_site_label_1
_geom_angle_atom_site_label_2
_geom_angle_atom_site_label_3
_geom_angle
C21 Bi1 C31 94.33(9)
C21 Bi1 C11 92.25(9)
C31 Bi1 C11 94.37(9)
C16 C11 C12 118.4(2)
C16 C11 Bi1 118.77(18)
C12 C11 Bi1 122.79(19)
C11 C12 C13 120.5(3)
C11 C12 H12 119.7
C13 C12 H12 119.7
C14 C13 C12 120.0(2)
C14 C13 H13 120.0
C12 C13 H13 120.0
C15 C14 C13 119.6(3)
C15 C14 H14 120.2
C13 C14 H14 120.2
C16 C15 C14 120.1(3)
C16 C15 H15 119.9
C14 C15 H15 119.9
C15 C16 C11 121.3(2)
C15 C16 H16 119.4
C11 C16 H16 119.4
C22 C21 C26 119.2(2)
C22 C21 Bi1 121.33(18)
C26 C21 Bi1 119.40(18)
C23 C22 C21 120.3(2)
C23 C22 H22 119.8
C21 C22 H22 119.8
C24 C23 C22 120.4(2)
C24 C23 H23 119.8
C22 C23 H23 119.8
C23 C24 C25 119.5(3)
C23 C24 H24 120.2
C25 C24 H24 120.2
C26 C25 C24 120.1(2)
C26 C25 H25 120.0
C24 C25 H25 120.0
C25 C26 C21 120.4(2)
C25 C26 H26 119.8
C21 C26 H26 119.8
C32 C31 C36 118.4(2)
C32 C31 Bi1 118.86(19)
C36 C31 Bi1 122.70(19)
C33 C32 C31 120.8(2)
C33 C32 H32 119.6
C31 C32 H32 119.6
C34 C33 C32 120.4(3)
C34 C33 H33 119.8
C32 C33 H33 119.8
C33 C34 C35 119.6(3)
C33 C34 H34 120.2
C35 C34 H34 120.2
C34 C35 C36 120.0(3)
C34 C35 H35 120.0
C36 C35 H35 120.0
C35 C36 C31 120.8(3)
C35 C36 H36 119.6
C31 C36 H36 119.6

loop_
_geom_bond_atom_site_label_1
_geom_bond_atom_site_label_2
_geom_bond_distance
Bi1 C21 2.248(3)
Bi1 C31 2.254(3)
Bi1 C11 2.262(3)
C11 C16 1.394(4)
C11 C12 1.396(4)
C12 C13 1.400(4)
C12 H12 0.9500
C13 C14 1.390(4)
C13 H13 0.9500
C14 C15 1.388(4)
C14 H14 0.9500
C15 C16 1.383(4)
C15 H15 0.9500
C16 H16 0.9500
C21 C22 1.395(3)
C21 C26 1.397(4)
C22 C23 1.393(4)
C22 H22 0.9500
C23 C24 1.386(4)
C23 H23 0.9500
C24 C25 1.400(4)
C24 H24 0.9500
C25 C26 1.390(4)
C25 H25 0.9500
C26 H26 0.9500
C31 C32 1.390(4)
C31 C36 1.395(4)
C32 C33 1.391(4)
C32 H32 0.9500
C33 C34 1.381(4)
C33 H33 0.9500
C34 C35 1.388(4)
C34 H34 0.9500
C35 C36 1.392(4)
C35 H35 0.9500
C36 H36 0.9500
